data_1547677
loop_
_publ_author_name
'Zhao, Xu'
'Gan, Zhenjie'
'Hu, Chaopeng'
'Duan, Zheng'
'Mathey, Fran\,cois'

_publ_section_title
;
 Planar Polycyclic Oxaphosphoranes Incorporating a Benzophosphole Unit.
;
_journal_issue 21
_journal_name_full 'Organic letters'
_journal_page_first 5814
_journal_page_last 5817
_journal_paper_doi 10.1021/acs.orglett.7b02769
_journal_volume 19
_journal_year 2017
_chemical_formula_moiety 'C26 H18 Cl O P'
_chemical_formula_sum 'C26 H18 Cl O P'
_chemical_formula_weight 412.82
_space_group_crystal_system monoclinic
_space_group_IT_number 14
_space_group_name_Hall '-P 2yn'
_space_group_name_H-M_alt 'P 1 21/n 1'
_symmetry_space_group_name_Hall '-P 2yn'
_symmetry_space_group_name_H-M 'P 1 21/n 1'
_atom_sites_solution_hydrogens geom
_audit_creation_date 2017-09-22
_audit_creation_method
;
Olex2 1.2
(compiled 2017.03.28 svn.r3405 for OlexSys, GUI svn.r5337)
;
_cell_angle_alpha 90
_cell_angle_beta 90.7100(10)
_cell_angle_gamma 90
_cell_formula_units_Z 4
_cell_length_a 9.4124(3)
_cell_length_b 14.7338(5)
_cell_length_c 14.2292(5)
_cell_measurement_reflns_used 9848
_cell_measurement_temperature 170(2)
_cell_measurement_theta_max 68.371
_cell_measurement_theta_min 4.699
_cell_volume 1973.16(12)
_computing_cell_refinement 'SAINT v8.34A (Bruker, 2013)'
_computing_data_reduction 'SAINT v8.34A (Bruker, 2013)'
_computing_molecular_graphics 'Olex2 (Dolomanov et al., 2009)'
_computing_publication_material 'Olex2 (Dolomanov et al., 2009)'
_computing_structure_refinement 'ShelXL (Sheldrick, 2015)'
_diffrn_ambient_temperature 169.72
_diffrn_measured_fraction_theta_full 0.997
_diffrn_measured_fraction_theta_max 0.997
_diffrn_measurement_device_type 'Xcalibur, Eos, Gemini'
_diffrn_radiation_type CuK\a
_diffrn_radiation_wavelength 1.54178
_diffrn_reflns_av_R_equivalents 0.0226
_diffrn_reflns_av_unetI/netI 0.0140
_diffrn_reflns_Laue_measured_fraction_full 0.997
_diffrn_reflns_Laue_measured_fraction_max 0.997
_diffrn_reflns_limit_h_max 11
_diffrn_reflns_limit_h_min -11
_diffrn_reflns_limit_k_max 17
_diffrn_reflns_limit_k_min -17
_diffrn_reflns_limit_l_max 17
_diffrn_reflns_limit_l_min -17
_diffrn_reflns_number 21792
_diffrn_reflns_point_group_measured_fraction_full 0.997
_diffrn_reflns_point_group_measured_fraction_max 0.997
_diffrn_reflns_theta_full 67.679
_diffrn_reflns_theta_max 68.366
_diffrn_reflns_theta_min 5.578
_exptl_absorpt_coefficient_mu 2.589
_exptl_absorpt_correction_T_max 0.7531
_exptl_absorpt_correction_T_min 0.6271
_exptl_absorpt_correction_type multi-scan
_exptl_absorpt_process_details
;
SADABS-2014/5 (Bruker,2014/5) was used for absorption correction.
wR2(int) was 0.0575 before and 0.0382 after correction.
The Ratio of minimum to maximum transmission is 0.8327.
The \l/2 correction factor is Not present.
;
_exptl_crystal_colour 'clear light colourless'
_exptl_crystal_colour_lustre clear
_exptl_crystal_colour_modifier light
_exptl_crystal_colour_primary colourless
_exptl_crystal_density_diffrn 1.390
_exptl_crystal_description block
_exptl_crystal_F_000 856
_exptl_crystal_size_max 0.015
_exptl_crystal_size_mid 0.013
_exptl_crystal_size_min 0.012
_refine_diff_density_max 0.322
_refine_diff_density_min -0.358
_refine_diff_density_rms 0.044
_refine_ls_extinction_method none
_refine_ls_goodness_of_fit_ref 1.020
_refine_ls_hydrogen_treatment constr
_refine_ls_matrix_type full
_refine_ls_number_parameters 262
_refine_ls_number_reflns 3616
_refine_ls_number_restraints 0
_refine_ls_restrained_S_all 1.020
_refine_ls_R_factor_all 0.0293
_refine_ls_R_factor_gt 0.0286
_refine_ls_shift/su_max 0.001
_refine_ls_shift/su_mean 0.000
_refine_ls_structure_factor_coef Fsqd
_refine_ls_weighting_details 'w=1/[\s^2^(Fo^2^)+(0.0414P)^2^+1.0792P] where P=(Fo^2^+2Fc^2^)/3'
_refine_ls_weighting_scheme calc
_refine_ls_wR_factor_gt 0.0765
_refine_ls_wR_factor_ref 0.0770
_reflns_Friedel_coverage 0.000
_reflns_number_gt 3522
_reflns_number_total 3616
_reflns_threshold_expression 'I > 2\s(I)'
_cod_data_source_file ol7b02769_si_005.cif
_cod_data_source_block a-auto
_cod_depositor_comments 'Adding full bibliography for 1547674--1547677.cif.'
_cod_database_code 1547677
_shelx_shelxl_version_number 2014/7
_shelx_space_group_comment
;
The symmetry employed for this shelxl refinement is uniquely defined
by the following loop, which should always be used as a source of
symmetry information in preference to the above space-group names.
They are only intended as comments.
;
_olex2_refinement_description
;
1. Fixed Uiso
 At 1.2 times of:
  All C(H) groups
2.a Aromatic/amide H refined with riding coordinates:
 C1(H1), C2(H2), C6(H6), C7(H7), C8(H8), C9(H9), C10(H10), C11(H11), C13(H13),
 C14(H14), C18(H18), C19(H19), C20(H20), C21(H21), C23(H23), C24(H24), C25(H25),
  C26(H26)
;
_olex2_submission_special_instructions 'No special instructions were received'

loop_
_space_group_symop_operation_xyz
'x, y, z'
'-x+1/2, y+1/2, -z+1/2'
'-x, -y, -z'
'x-1/2, -y-1/2, z-1/2'

loop_
_atom_site_label
_atom_site_type_symbol
_atom_site_fract_x
_atom_site_fract_y
_atom_site_fract_z
_atom_site_U_iso_or_equiv
_atom_site_adp_type
_atom_site_occupancy
_atom_site_site_symmetry_order
_atom_site_calc_flag
_atom_site_refinement_flags_posn
Cl1 Cl 0.83315(4) 0.56727(2) 0.50589(2) 0.02829(11) Uani 1 1 d .
P1 P 0.73817(3) 0.34414(2) 0.31718(2) 0.01463(10) Uani 1 1 d .
O1 O 0.83310(10) 0.36790(6) 0.20302(6) 0.0199(2) Uani 1 1 d .
C1 C 0.53147(17) 0.35049(11) 0.61237(10) 0.0297(3) Uani 1 1 d .
H1 H 0.4922 0.3553 0.6733 0.036 Uiso 1 1 calc R
C2 C 0.62818(16) 0.41490(10) 0.58226(10) 0.0255(3) Uani 1 1 d .
H2 H 0.6564 0.4633 0.6224 0.031 Uiso 1 1 calc R
C3 C 0.68327(14) 0.40738(9) 0.49215(9) 0.0190(3) Uani 1 1 d .
C4 C 0.64680(14) 0.33474(9) 0.43351(9) 0.0176(3) Uani 1 1 d .
C5 C 0.84922(13) 0.24422(9) 0.33346(9) 0.0168(3) Uani 1 1 d .
C6 C 0.79313(15) 0.15692(9) 0.33776(10) 0.0227(3) Uani 1 1 d .
H6 H 0.6946 0.1474 0.3265 0.027 Uiso 1 1 calc R
C7 C 0.88099(16) 0.08372(10) 0.35845(11) 0.0284(3) Uani 1 1 d .
H7 H 0.8426 0.0241 0.3603 0.034 Uiso 1 1 calc R
C8 C 1.02471(16) 0.09718(11) 0.37646(11) 0.0292(3) Uani 1 1 d .
H8 H 1.0842 0.0472 0.3920 0.035 Uiso 1 1 calc R
C9 C 0.32632(16) 0.32843(11) 0.13919(11) 0.0318(3) Uani 1 1 d .
H9 H 0.2411 0.3261 0.1028 0.038 Uiso 1 1 calc R
C10 C 0.32841(16) 0.37310(11) 0.22450(11) 0.0304(3) Uani 1 1 d .
H10 H 0.2450 0.4021 0.2465 0.037 Uiso 1 1 calc R
C11 C 0.45242(15) 0.37556(10) 0.27810(10) 0.0232(3) Uani 1 1 d .
H11 H 0.4529 0.4049 0.3375 0.028 Uiso 1 1 calc R
C12 C 0.57656(14) 0.33527(8) 0.24545(9) 0.0167(3) Uani 1 1 d .
C13 C 0.99466(14) 0.25703(10) 0.34928(9) 0.0210(3) Uani 1 1 d .
H13 H 1.0344 0.3161 0.3446 0.025 Uiso 1 1 calc R
C14 C 1.08097(15) 0.18389(11) 0.37174(10) 0.0267(3) Uani 1 1 d .
H14 H 1.1793 0.1932 0.3840 0.032 Uiso 1 1 calc R
C15 C 0.82115(13) 0.45007(9) 0.35841(9) 0.0171(3) Uani 1 1 d .
C16 C 0.91736(13) 0.49020(9) 0.29209(9) 0.0181(3) Uani 1 1 d .
C17 C 0.91613(13) 0.44076(9) 0.20697(9) 0.0177(3) Uani 1 1 d .
C18 C 0.99905(14) 0.46949(10) 0.13174(10) 0.0213(3) Uani 1 1 d .
H18 H 0.9966 0.4376 0.0737 0.026 Uiso 1 1 calc R
C19 C 1.08508(14) 0.54534(10) 0.14310(10) 0.0246(3) Uani 1 1 d .
H19 H 1.1414 0.5653 0.0921 0.030 Uiso 1 1 calc R
C20 C 1.09044(15) 0.59270(10) 0.22777(11) 0.0259(3) Uani 1 1 d .
H20 H 1.1513 0.6438 0.2346 0.031 Uiso 1 1 calc R
C21 C 1.00703(15) 0.56528(9) 0.30206(10) 0.0230(3) Uani 1 1 d .
H21 H 1.0108 0.5975 0.3598 0.028 Uiso 1 1 calc R
C22 C 0.77998(14) 0.47059(9) 0.44615(9) 0.0188(3) Uani 1 1 d .
C23 C 0.49166(16) 0.27925(11) 0.55429(10) 0.0272(3) Uani 1 1 d .
H23 H 0.4244 0.2359 0.5753 0.033 Uiso 1 1 calc R
C24 C 0.54996(14) 0.27086(10) 0.46497(10) 0.0223(3) Uani 1 1 d .
H24 H 0.5233 0.2214 0.4257 0.027 Uiso 1 1 calc R
C25 C 0.57408(15) 0.29126(10) 0.15867(9) 0.0228(3) Uani 1 1 d .
H25 H 0.6581 0.2642 0.1351 0.027 Uiso 1 1 calc R
C26 C 0.44824(17) 0.28710(11) 0.10675(10) 0.0290(3) Uani 1 1 d .
H26 H 0.4459 0.2556 0.0485 0.035 Uiso 1 1 calc R

loop_
_atom_site_aniso_label
_atom_site_aniso_U_11
_atom_site_aniso_U_22
_atom_site_aniso_U_33
_atom_site_aniso_U_23
_atom_site_aniso_U_13
_atom_site_aniso_U_12
Cl1 0.0364(2) 0.02275(18) 0.02570(19) -0.01030(13) -0.00165(14) -0.00186(13)
P1 0.01492(17) 0.01539(17) 0.01360(17) -0.00171(11) 0.00137(12) -0.00035(11)
O1 0.0205(5) 0.0216(5) 0.0176(4) -0.0026(4) 0.0041(4) -0.0048(4)
C1 0.0344(8) 0.0367(8) 0.0182(7) 0.0044(6) 0.0099(6) 0.0106(7)
C2 0.0308(8) 0.0281(7) 0.0176(7) -0.0024(6) 0.0017(6) 0.0088(6)
C3 0.0186(6) 0.0213(7) 0.0171(6) -0.0002(5) -0.0006(5) 0.0062(5)
C4 0.0169(6) 0.0199(6) 0.0159(6) 0.0006(5) 0.0011(5) 0.0050(5)
C5 0.0175(6) 0.0197(6) 0.0131(6) -0.0021(5) 0.0015(5) 0.0024(5)
C6 0.0187(7) 0.0217(7) 0.0275(7) -0.0031(5) 0.0007(5) -0.0001(5)
C7 0.0302(8) 0.0191(7) 0.0360(8) -0.0016(6) 0.0027(6) 0.0024(6)
C8 0.0279(8) 0.0271(8) 0.0325(8) -0.0018(6) -0.0005(6) 0.0117(6)
C9 0.0247(7) 0.0371(9) 0.0333(8) 0.0087(7) -0.0117(6) -0.0057(6)
C10 0.0208(7) 0.0327(8) 0.0377(9) 0.0057(7) -0.0030(6) 0.0051(6)
C11 0.0229(7) 0.0224(7) 0.0244(7) 0.0001(5) -0.0006(5) 0.0030(5)
C12 0.0173(6) 0.0152(6) 0.0176(6) 0.0025(5) -0.0007(5) -0.0019(5)
C13 0.0187(6) 0.0234(7) 0.0210(6) -0.0036(5) 0.0022(5) -0.0005(5)
C14 0.0177(7) 0.0337(8) 0.0287(7) -0.0050(6) -0.0012(6) 0.0050(6)
C15 0.0166(6) 0.0153(6) 0.0192(6) -0.0013(5) -0.0025(5) 0.0011(5)
C16 0.0163(6) 0.0180(6) 0.0199(6) 0.0022(5) -0.0018(5) 0.0019(5)
C17 0.0144(6) 0.0177(6) 0.0210(6) 0.0023(5) -0.0012(5) 0.0009(5)
C18 0.0189(6) 0.0252(7) 0.0198(6) 0.0036(5) 0.0011(5) 0.0020(5)
C19 0.0181(6) 0.0280(7) 0.0278(7) 0.0100(6) 0.0021(5) -0.0009(6)
C20 0.0218(7) 0.0221(7) 0.0336(8) 0.0062(6) -0.0022(6) -0.0049(6)
C21 0.0240(7) 0.0191(7) 0.0257(7) 0.0009(5) -0.0038(6) -0.0011(5)
C22 0.0202(6) 0.0172(6) 0.0189(6) -0.0039(5) -0.0032(5) 0.0034(5)
C23 0.0259(7) 0.0292(8) 0.0269(7) 0.0092(6) 0.0086(6) 0.0051(6)
C24 0.0216(7) 0.0228(7) 0.0225(7) 0.0023(5) 0.0035(5) 0.0020(5)
C25 0.0232(7) 0.0251(7) 0.0200(7) -0.0009(5) 0.0014(5) -0.0030(5)
C26 0.0341(8) 0.0325(8) 0.0202(7) -0.0001(6) -0.0065(6) -0.0091(6)

loop_
_atom_type_symbol
_atom_type_description
_atom_type_scat_dispersion_real
_atom_type_scat_dispersion_imag
_atom_type_scat_source
C C 0.0181 0.0091 'International Tables Vol C Tables 4.2.6.8 and 6.1.1.4'
H H 0.0000 0.0000 'International Tables Vol C Tables 4.2.6.8 and 6.1.1.4'
O O 0.0492 0.0322 'International Tables Vol C Tables 4.2.6.8 and 6.1.1.4'
P P 0.2955 0.4335 'International Tables Vol C Tables 4.2.6.8 and 6.1.1.4'
Cl Cl 0.3639 0.7018 'International Tables Vol C Tables 4.2.6.8 and 6.1.1.4'

loop_
_geom_angle_atom_site_label_1
_geom_angle_atom_site_label_2
_geom_angle_atom_site_label_3
_geom_angle
C4 P1 O1 173.44(5)
C5 P1 O1 88.99(5)
C5 P1 C4 95.55(6)
C5 P1 C12 119.12(6)
C5 P1 C15 113.92(6)
C12 P1 O1 86.13(5)
C12 P1 C4 95.73(6)
C12 P1 C15 125.94(6)
C15 P1 O1 85.05(5)
C15 P1 C4 88.78(6)
C17 O1 P1 113.33(8)
C2 C1 H1 119.7
C23 C1 H1 119.7
C23 C1 C2 120.55(13)
C1 C2 H2 120.6
C1 C2 C3 118.89(14)
C3 C2 H2 120.6
C2 C3 C4 121.26(13)
C2 C3 C22 127.01(13)
C4 C3 C22 111.72(11)
C3 C4 P1 110.96(10)
C24 C4 P1 130.03(10)
C24 C4 C3 118.96(12)
C6 C5 P1 122.41(10)
C6 C5 C13 119.28(12)
C13 C5 P1 118.13(10)
C5 C6 H6 119.9
C5 C6 C7 120.12(13)
C7 C6 H6 119.9
C6 C7 H7 119.8
C8 C7 C6 120.32(14)
C8 C7 H7 119.8
C7 C8 H8 120.2
C14 C8 C7 119.68(14)
C14 C8 H8 120.2
C10 C9 H9 120.0
C26 C9 H9 120.0
C26 C9 C10 120.02(14)
C9 C10 H10 120.0
C9 C10 C11 119.91(14)
C11 C10 H10 120.0
C10 C11 H11 119.7
C10 C11 C12 120.55(13)
C12 C11 H11 119.7
C11 C12 P1 118.60(10)
C25 C12 P1 122.20(10)
C25 C12 C11 119.19(12)
C5 C13 H13 119.9
C14 C13 C5 120.20(13)
C14 C13 H13 119.9
C8 C14 C13 120.37(13)
C8 C14 H14 119.8
C13 C14 H14 119.8
C16 C15 P1 114.01(9)
C22 C15 P1 111.14(10)
C22 C15 C16 134.82(13)
C17 C16 C15 110.54(11)
C21 C16 C15 129.88(13)
C21 C16 C17 119.57(12)
O1 C17 C16 116.83(11)
O1 C17 C18 123.08(12)
C18 C17 C16 120.09(12)
C17 C18 H18 120.5
C19 C18 C17 119.00(13)
C19 C18 H18 120.5
C18 C19 H19 119.4
C18 C19 C20 121.26(13)
C20 C19 H19 119.4
C19 C20 H20 120.0
C21 C20 C19 119.96(13)
C21 C20 H20 120.0
C16 C21 H21 120.0
C20 C21 C16 120.06(13)
C20 C21 H21 120.0
C3 C22 Cl1 118.85(10)
C15 C22 Cl1 123.77(11)
C15 C22 C3 117.38(12)
C1 C23 H23 119.9
C1 C23 C24 120.25(14)
C24 C23 H23 119.9
C4 C24 C23 120.04(13)
C4 C24 H24 120.0
C23 C24 H24 120.0
C12 C25 H25 120.1
C26 C25 C12 119.74(13)
C26 C25 H25 120.1
C9 C26 C25 120.56(14)
C9 C26 H26 119.7
C25 C26 H26 119.7

loop_
_geom_bond_atom_site_label_1
_geom_bond_atom_site_label_2
_geom_bond_distance
Cl1 C22 1.7296(13)
P1 O1 1.8962(9)
P1 C4 1.8799(13)
P1 C5 1.8186(13)
P1 C12 1.8260(13)
P1 C15 1.8382(13)
O1 C17 1.3286(16)
C1 H1 0.9500
C1 C2 1.386(2)
C1 C23 1.385(2)
C2 H2 0.9500
C2 C3 1.3934(19)
C3 C4 1.3972(19)
C3 C22 1.4625(19)
C4 C24 1.3883(19)
C5 C6 1.3921(19)
C5 C13 1.3974(18)
C6 H6 0.9500
C6 C7 1.388(2)
C7 H7 0.9500
C7 C8 1.388(2)
C8 H8 0.9500
C8 C14 1.385(2)
C9 H9 0.9500
C9 C10 1.381(2)
C9 C26 1.383(2)
C10 H10 0.9500
C10 C11 1.387(2)
C11 H11 0.9500
C11 C12 1.3954(19)
C12 C25 1.3946(19)
C13 H13 0.9500
C13 C14 1.385(2)
C14 H14 0.9500
C15 C16 1.4427(18)
C15 C22 1.3462(19)
C16 C17 1.4133(19)
C16 C21 1.3976(19)
C17 C18 1.3982(19)
C18 H18 0.9500
C18 C19 1.388(2)
C19 H19 0.9500
C19 C20 1.393(2)
C20 H20 0.9500
C20 C21 1.385(2)
C21 H21 0.9500
C23 H23 0.9500
C23 C24 1.396(2)
C24 H24 0.9500
C25 H25 0.9500
C25 C26 1.389(2)
C26 H26 0.9500

loop_
_geom_torsion_atom_site_label_1
_geom_torsion_atom_site_label_2
_geom_torsion_atom_site_label_3
_geom_torsion_atom_site_label_4
_geom_torsion
P1 O1 C17 C16 -2.17(14)
P1 O1 C17 C18 178.22(10)
P1 C4 C24 C23 -177.83(11)
P1 C5 C6 C7 -174.37(11)
P1 C5 C13 C14 173.27(10)
P1 C12 C25 C26 -179.56(11)
P1 C15 C16 C17 4.47(14)
P1 C15 C16 C21 -174.08(12)
P1 C15 C22 Cl1 -178.07(7)
P1 C15 C22 C3 1.11(15)
O1 P1 C5 C6 -118.34(11)
O1 P1 C5 C13 66.64(10)
O1 P1 C12 C11 -137.35(11)
O1 P1 C12 C25 41.35(11)
O1 P1 C15 C16 -4.56(9)
O1 P1 C15 C22 177.31(10)
O1 C17 C18 C19 -178.55(12)
C1 C2 C3 C4 -2.3(2)
C1 C2 C3 C22 176.59(13)
C1 C23 C24 C4 -0.9(2)
C2 C1 C23 C24 0.8(2)
C2 C3 C4 P1 179.96(10)
C2 C3 C4 C24 2.3(2)
C2 C3 C22 Cl1 -1.13(19)
C2 C3 C22 C15 179.64(13)
C3 C4 C24 C23 -0.6(2)
C4 P1 C5 C6 66.40(12)
C4 P1 C5 C13 -108.63(11)
C4 P1 C12 C11 36.34(11)
C4 P1 C12 C25 -144.96(11)
C4 P1 C15 C16 177.66(10)
C4 P1 C15 C22 -0.47(10)
C4 C3 C22 Cl1 177.88(9)
C4 C3 C22 C15 -1.34(17)
C5 P1 O1 C17 -110.32(9)
C5 P1 C4 C3 113.65(10)
C5 P1 C4 C24 -68.97(13)
C5 P1 C12 C11 135.97(10)
C5 P1 C12 C25 -45.33(13)
C5 P1 C15 C16 82.13(10)
C5 P1 C15 C22 -96.00(10)
C5 C6 C7 C8 1.0(2)
C5 C13 C14 C8 1.6(2)
C6 C5 C13 C14 -1.92(19)
C6 C7 C8 C14 -1.4(2)
C7 C8 C14 C13 0.1(2)
C9 C10 C11 C12 1.7(2)
C10 C9 C26 C25 -1.0(2)
C10 C11 C12 P1 177.85(11)
C10 C11 C12 C25 -0.9(2)
C11 C12 C25 C26 -0.9(2)
C12 P1 O1 C17 130.40(9)
C12 P1 C4 C3 -126.27(10)
C12 P1 C4 C24 51.11(13)
C12 P1 C5 C6 -33.34(13)
C12 P1 C5 C13 151.64(10)
C12 P1 C15 C16 -86.14(11)
C12 P1 C15 C22 95.73(11)
C12 C25 C26 C9 1.8(2)
C13 C5 C6 C7 0.6(2)
C15 P1 O1 C17 3.79(9)
C15 P1 C4 C3 -0.27(10)
C15 P1 C4 C24 177.12(13)
C15 P1 C5 C6 157.52(11)
C15 P1 C5 C13 -17.50(12)
C15 P1 C12 C11 -56.32(13)
C15 P1 C12 C25 122.38(11)
C15 C16 C17 O1 -1.41(16)
C15 C16 C17 C18 178.21(12)
C15 C16 C21 C20 -179.39(13)
C16 C15 C22 Cl1 4.3(2)
C16 C15 C22 C3 -176.48(13)
C16 C17 C18 C19 1.85(19)
C17 C16 C21 C20 2.2(2)
C17 C18 C19 C20 0.3(2)
C18 C19 C20 C21 -1.1(2)
C19 C20 C21 C16 -0.1(2)
C21 C16 C17 O1 177.31(11)
C21 C16 C17 C18 -3.07(19)
C22 C3 C4 P1 0.88(14)
C22 C3 C4 C24 -176.83(12)
C22 C15 C16 C17 -177.99(14)
C22 C15 C16 C21 3.5(3)
C23 C1 C2 C3 0.8(2)
C26 C9 C10 C11 -0.8(2)
